data_1546531
loop_
_publ_author_name
'Suzuki, Yusuke'
'Yamada, Kohei'
'Watanabe, Kentaro'
'Kochi, Takuya'
'Ie, Yutaka'
'Aso, Yoshio'
'Kakiuchi, Fumitoshi'

_publ_section_title
;
 Synthesis of Dibenzo[h,rst]pentaphenes and Dibenzo[fg,qr]pentacenes by
 the Chemoselective C--O Arylation of Dimethoxyanthraquinones
;
_journal_name_full 'Organic Letters'
_journal_paper_doi 10.1021/acs.orglett.7b01666
_journal_year 2017
_chemical_formula_sum 'C40 H40'
_chemical_formula_weight 520.72
_chemical_name_systematic
; 
 ? 
;
_space_group_IT_number 2
_symmetry_cell_setting triclinic
_symmetry_space_group_name_Hall '-P 1'
_symmetry_space_group_name_H-M 'P -1'
_atom_sites_solution_hydrogens geom
_atom_sites_solution_primary direct
_atom_sites_solution_secondary difmap
_audit_creation_method SHELXL-97
_cell_angle_alpha 108.948(6)
_cell_angle_beta 100.966(7)
_cell_angle_gamma 91.599(7)
_cell_formula_units_Z 2
_cell_length_a 5.4448(19)
_cell_length_b 15.148(5)
_cell_length_c 18.847(6)
_cell_measurement_reflns_used 2895
_cell_measurement_temperature 93(2)
_cell_measurement_theta_max 27.47
_cell_measurement_theta_min 3.13
_cell_volume 1436.6(8)
_computing_structure_refinement 'SHELXL-97 (Sheldrick, 1997)'
_computing_structure_solution 'SHELXS-97 (Sheldrick, 1990)'
_diffrn_ambient_temperature 93(2)
_diffrn_measured_fraction_theta_full 0.986
_diffrn_measured_fraction_theta_max 0.986
_diffrn_measurement_device_type 'Rigaku RAXIS-RAPID'
_diffrn_radiation_monochromator graphite
_diffrn_radiation_source 'fine-focus sealed tube'
_diffrn_radiation_type MoK\a
_diffrn_radiation_wavelength 0.71075
_diffrn_reflns_av_R_equivalents 0.1020
_diffrn_reflns_av_sigmaI/netI 0.1322
_diffrn_reflns_limit_h_max 6
_diffrn_reflns_limit_h_min -6
_diffrn_reflns_limit_k_max 18
_diffrn_reflns_limit_k_min -18
_diffrn_reflns_limit_l_max 22
_diffrn_reflns_limit_l_min -22
_diffrn_reflns_number 11067
_diffrn_reflns_theta_full 25.00
_diffrn_reflns_theta_max 25.00
_diffrn_reflns_theta_min 3.02
_exptl_absorpt_coefficient_mu 0.068
_exptl_absorpt_correction_T_max 0.9933
_exptl_absorpt_correction_T_min 0.9670
_exptl_absorpt_correction_type multi-scan
_exptl_absorpt_process_details
;
Higashi, T. (1995). Program for Absorption Correction.
Rigaku Corporation, Tokyo, Japan
;
_exptl_crystal_colour colorless
_exptl_crystal_density_diffrn 1.204
_exptl_crystal_density_method 'not measured'
_exptl_crystal_description platelet
_exptl_crystal_F_000 560
_exptl_crystal_size_max 0.50
_exptl_crystal_size_mid 0.20
_exptl_crystal_size_min 0.10
_refine_diff_density_max 0.749
_refine_diff_density_min -0.337
_refine_diff_density_rms 0.071
_refine_ls_extinction_method none
_refine_ls_goodness_of_fit_ref 0.960
_refine_ls_hydrogen_treatment constr
_refine_ls_matrix_type full
_refine_ls_number_parameters 363
_refine_ls_number_reflns 5003
_refine_ls_number_restraints 0
_refine_ls_restrained_S_all 0.960
_refine_ls_R_factor_all 0.2020
_refine_ls_R_factor_gt 0.0917
_refine_ls_shift/su_max 0.000
_refine_ls_shift/su_mean 0.000
_refine_ls_structure_factor_coef Fsqd
_refine_ls_weighting_details 'calc w=1/[\s^2^(Fo^2^)+(0.1674P)^2^+0.0000P] where P=(Fo^2^+2Fc^2^)/3'
_refine_ls_weighting_scheme calc
_refine_ls_wR_factor_gt 0.2307
_refine_ls_wR_factor_ref 0.3212
_reflns_number_gt 1976
_reflns_number_total 5003
_reflns_threshold_expression >2sigma(I)
_cod_data_source_file ol7b01666_si_002.cif
_cod_data_source_block 2b
_cod_depositor_comments
;
The following automatic conversions were performed:
data name '_atom_site_symetry_multiplicity' replaced with
'_atom_site_symmetry_multiplicity' as specified in the replacement
file
'/home/data/users/saulius/crontab/automatic-downloads/rss-feeds/ACS/lib/lists/replacement-tags.lst'.

Automatic conversion script
Id: cif_correct_tags 4968 2017-02-21 14:55:21Z antanas 

The following automatic conversions were performed:

'_symmetry_cell_setting' value 'Triclinic' changed to 'triclinic'
according to
/home/data/users/saulius/crontab/automatic-downloads/rss-feeds/ACS/lib/dictionaries/cif_core.dic
dictionary named 'cif_core.dic' version 2.4.2 from 2011-04-26.

'_exptl_absorpt_correction_type' value 'Multi-scan' changed to
'multi-scan' according to
/home/data/users/saulius/crontab/automatic-downloads/rss-feeds/ACS/lib/dictionaries/cif_core.dic
dictionary named 'cif_core.dic' version 2.4.2 from 2011-04-26.

Automatic conversion script
Id: cif_fix_values 4973 2017-02-22 13:04:09Z antanas 
;
_cod_original_sg_symbol_H-M P-1
_cod_database_code 1546531

loop_
_symmetry_equiv_pos_as_xyz
'x, y, z'
'-x, -y, -z'

loop_
_atom_site_label
_atom_site_type_symbol
_atom_site_fract_x
_atom_site_fract_y
_atom_site_fract_z
_atom_site_U_iso_or_equiv
_atom_site_adp_type
_atom_site_occupancy
_atom_site_symmetry_multiplicity
_atom_site_calc_flag
_atom_site_refinement_flags
C1 C 0.8660(10) 0.0502(3) 0.0590(3) 0.0389(12) Uani 1 1 d .
C2 C 0.8041(9) 0.0585(3) -0.0155(2) 0.0358(11) Uani 1 1 d .
C3 C 0.9331(10) 0.0091(3) -0.0751(3) 0.0382(12) Uani 1 1 d .
C4 C 0.8673(10) 0.0190(3) -0.1464(3) 0.0445(13) Uani 1 1 d .
H1 H 0.9543 -0.0128 -0.1850 0.053 Uiso 1 1 calc R
C5 C 0.6740(10) 0.0751(3) -0.1648(3) 0.0428(13) Uani 1 1 d .
C6 C 0.6178(11) 0.0846(3) -0.2381(3) 0.0474(13) Uani 1 1 d .
H2 H 0.7118 0.0536 -0.2750 0.057 Uiso 1 1 calc R
C7 C 0.4310(10) 0.1374(3) -0.2581(3) 0.0457(13) Uani 1 1 d .
C8 C 0.2970(10) 0.1827(3) -0.2023(3) 0.0435(13) Uani 1 1 d .
H3 H 0.1684 0.2197 -0.2146 0.052 Uiso 1 1 calc R
C9 C 0.3461(9) 0.1754(3) -0.1291(3) 0.0416(12) Uani 1 1 d .
H4 H 0.2497 0.2063 -0.0929 0.050 Uiso 1 1 calc R
C10 C 0.5390(10) 0.1221(3) -0.1087(3) 0.0403(12) Uani 1 1 d .
C11 C 0.6072(10) 0.1139(3) -0.0322(2) 0.0394(12) Uani 1 1 d .
C12 C 0.4827(10) 0.1607(3) 0.0267(3) 0.0401(12) Uani 1 1 d .
H5 H 0.3523 0.1981 0.0164 0.048 Uiso 1 1 calc R
C13 C 0.5467(10) 0.1532(3) 0.0985(3) 0.0421(12) Uani 1 1 d .
H6 H 0.4608 0.1856 0.1372 0.051 Uiso 1 1 calc R
C14 C 0.7367(10) 0.0983(3) 0.1152(3) 0.0429(13) Uani 1 1 d .
H7 H 0.7784 0.0936 0.1651 0.052 Uiso 1 1 calc R
C15 C 0.3776(11) 0.1479(4) -0.3364(3) 0.0564(15) Uani 1 1 d .
H8 H 0.3623 0.0847 -0.3756 0.068 Uiso 1 1 calc R
H9 H 0.2130 0.1735 -0.3438 0.068 Uiso 1 1 calc R
C16 C 0.5705(13) 0.2096(4) -0.3506(3) 0.0663(17) Uani 1 1 d .
H10 H 0.7387 0.1884 -0.3383 0.080 Uiso 1 1 calc R
H11 H 0.5340 0.2029 -0.4057 0.080 Uiso 1 1 calc R
C17 C 0.5747(12) 0.3089(4) -0.3046(3) 0.0665(17) Uani 1 1 d .
H12 H 0.6240 0.3160 -0.2496 0.080 Uiso 1 1 calc R
H13 H 0.4027 0.3284 -0.3137 0.080 Uiso 1 1 calc R
C18 C 0.7608(13) 0.3769(4) -0.3230(4) 0.0713(18) Uani 1 1 d .
H14 H 0.7883 0.4384 -0.2812 0.086 Uiso 1 1 calc R
H15 H 0.9251 0.3506 -0.3237 0.086 Uiso 1 1 calc R
C19 C 0.6693(13) 0.3922(5) -0.3976(3) 0.0721(18) Uani 1 1 d .
H16 H 0.5075 0.4202 -0.3963 0.086 Uiso 1 1 calc R
H17 H 0.6369 0.3305 -0.4392 0.086 Uiso 1 1 calc R
C20 C 0.8544(14) 0.4565(5) -0.4173(4) 0.082(2) Uani 1 1 d .
H18 H 0.9020 0.5154 -0.3741 0.123 Uiso 1 1 calc R
H19 H 0.7726 0.4700 -0.4632 0.123 Uiso 1 1 calc R
H20 H 1.0052 0.4248 -0.4270 0.123 Uiso 1 1 calc R
C21 C 0.2714(10) 0.4495(3) -0.0528(3) 0.0393(12) Uani 1 1 d .
C22 C 0.3348(10) 0.4405(3) 0.0209(3) 0.0373(12) Uani 1 1 d .
C23 C 0.5599(10) 0.4907(3) 0.0751(3) 0.0415(12) Uani 1 1 d .
C24 C 0.6182(10) 0.4789(3) 0.1458(3) 0.0435(13) Uani 1 1 d .
H21 H 0.7698 0.5101 0.1803 0.052 Uiso 1 1 calc R
C25 C 0.4595(10) 0.4213(3) 0.1693(3) 0.0417(12) Uani 1 1 d .
C26 C 0.5319(10) 0.4089(3) 0.2414(3) 0.0432(13) Uani 1 1 d .
H22 H 0.6862 0.4398 0.2744 0.052 Uiso 1 1 calc R
C27 C 0.3838(11) 0.3529(3) 0.2647(3) 0.0442(13) Uani 1 1 d .
C28 C 0.1530(10) 0.3098(3) 0.2151(3) 0.0438(13) Uani 1 1 d .
H23 H 0.0456 0.2724 0.2306 0.053 Uiso 1 1 calc R
C29 C 0.0812(11) 0.3209(3) 0.1455(3) 0.0454(13) Uani 1 1 d .
H24 H -0.0760 0.2911 0.1137 0.054 Uiso 1 1 calc R
C30 C 0.2332(10) 0.3753(3) 0.1191(3) 0.0421(12) Uani 1 1 d .
C31 C 0.1700(10) 0.3841(3) 0.0429(3) 0.0405(12) Uani 1 1 d .
C32 C -0.0487(10) 0.3364(3) -0.0103(3) 0.0405(12) Uani 1 1 d .
H25 H -0.1583 0.2981 0.0037 0.049 Uiso 1 1 calc R
C33 C -0.1077(10) 0.3440(3) -0.0822(3) 0.0414(12) Uani 1 1 d .
H26 H -0.2572 0.3116 -0.1172 0.050 Uiso 1 1 calc R
C34 C 0.0525(10) 0.3993(3) -0.1032(3) 0.0437(13) Uani 1 1 d .
H27 H 0.0121 0.4031 -0.1534 0.052 Uiso 1 1 calc R
C35 C 0.4791(11) 0.3322(3) 0.3385(3) 0.0507(14) Uani 1 1 d .
H28 H 0.3354 0.3249 0.3620 0.061 Uiso 1 1 calc R
H29 H 0.5954 0.3859 0.3752 0.061 Uiso 1 1 calc R
C36 C 0.6157(11) 0.2429(3) 0.3237(3) 0.0493(14) Uani 1 1 d .
H30 H 0.4940 0.1888 0.2907 0.059 Uiso 1 1 calc R
H31 H 0.7473 0.2480 0.2952 0.059 Uiso 1 1 calc R
C37 C 0.7361(11) 0.2237(4) 0.3955(3) 0.0528(15) Uani 1 1 d .
H32 H 0.6021 0.2106 0.4206 0.063 Uiso 1 1 calc R
H33 H 0.8413 0.2809 0.4314 0.063 Uiso 1 1 calc R
C38 C 0.8995(11) 0.1414(4) 0.3816(3) 0.0542(15) Uani 1 1 d .
H34 H 0.7928 0.0837 0.3474 0.065 Uiso 1 1 calc R
H35 H 1.0292 0.1533 0.3546 0.065 Uiso 1 1 calc R
C39 C 1.0280(12) 0.1248(4) 0.4538(3) 0.0591(16) Uani 1 1 d .
H36 H 0.8986 0.1079 0.4789 0.071 Uiso 1 1 calc R
H37 H 1.1255 0.1837 0.4897 0.071 Uiso 1 1 calc R
C40 C 1.2037(12) 0.0474(4) 0.4388(3) 0.0618(17) Uani 1 1 d .
H38 H 1.1079 -0.0115 0.4040 0.093 Uiso 1 1 calc R
H39 H 1.2812 0.0393 0.4874 0.093 Uiso 1 1 calc R
H40 H 1.3352 0.0644 0.4153 0.093 Uiso 1 1 calc R

loop_
_atom_site_aniso_label
_atom_site_aniso_U_11
_atom_site_aniso_U_22
_atom_site_aniso_U_33
_atom_site_aniso_U_23
_atom_site_aniso_U_13
_atom_site_aniso_U_12
C1 0.045(3) 0.028(3) 0.045(3) 0.012(2) 0.015(2) 0.000(2)
C2 0.041(3) 0.025(2) 0.040(2) 0.004(2) 0.018(2) 0.003(2)
C3 0.046(3) 0.028(3) 0.042(3) 0.010(2) 0.017(2) 0.003(2)
C4 0.050(4) 0.041(3) 0.050(3) 0.015(2) 0.027(3) 0.013(3)
C5 0.045(3) 0.036(3) 0.048(3) 0.012(2) 0.016(2) 0.008(2)
C6 0.056(4) 0.046(3) 0.044(3) 0.014(2) 0.020(3) 0.005(3)
C7 0.053(4) 0.041(3) 0.044(3) 0.014(2) 0.010(3) 0.006(3)
C8 0.048(3) 0.033(3) 0.047(3) 0.012(2) 0.007(3) 0.002(2)
C9 0.042(3) 0.035(3) 0.049(3) 0.010(2) 0.020(2) 0.003(2)
C10 0.042(3) 0.028(3) 0.050(3) 0.008(2) 0.016(2) -0.001(2)
C11 0.050(3) 0.029(3) 0.039(3) 0.006(2) 0.019(2) -0.001(2)
C12 0.044(3) 0.033(3) 0.047(3) 0.014(2) 0.016(2) 0.002(2)
C13 0.049(3) 0.029(3) 0.048(3) 0.008(2) 0.017(2) -0.002(2)
C14 0.053(4) 0.034(3) 0.044(3) 0.014(2) 0.015(3) 0.000(3)
C15 0.053(4) 0.061(4) 0.061(3) 0.026(3) 0.017(3) 0.009(3)
C16 0.068(4) 0.064(4) 0.075(4) 0.032(3) 0.017(3) 0.019(3)
C17 0.058(4) 0.081(5) 0.056(3) 0.014(3) 0.015(3) 0.008(4)
C18 0.064(5) 0.065(4) 0.090(5) 0.029(4) 0.020(4) 0.006(4)
C19 0.059(4) 0.070(4) 0.068(4) -0.007(3) 0.023(3) -0.010(4)
C20 0.081(5) 0.088(5) 0.072(4) 0.015(4) 0.022(4) 0.026(4)
C21 0.041(3) 0.030(3) 0.048(3) 0.012(2) 0.015(2) 0.007(2)
C22 0.042(3) 0.028(3) 0.042(3) 0.007(2) 0.016(2) 0.005(2)
C23 0.044(3) 0.036(3) 0.046(3) 0.012(2) 0.017(2) 0.000(2)
C24 0.042(3) 0.036(3) 0.049(3) 0.010(2) 0.009(2) -0.003(2)
C25 0.048(3) 0.036(3) 0.043(3) 0.014(2) 0.014(2) 0.003(3)
C26 0.046(3) 0.043(3) 0.041(3) 0.013(2) 0.012(2) 0.010(3)
C27 0.059(4) 0.038(3) 0.040(3) 0.013(2) 0.018(3) 0.012(3)
C28 0.048(3) 0.042(3) 0.046(3) 0.016(2) 0.019(3) 0.003(3)
C29 0.054(4) 0.040(3) 0.043(3) 0.014(2) 0.012(3) 0.011(3)
C30 0.043(3) 0.032(3) 0.052(3) 0.011(2) 0.018(3) 0.006(2)
C31 0.047(3) 0.037(3) 0.040(3) 0.012(2) 0.016(2) 0.007(3)
C32 0.046(3) 0.024(3) 0.052(3) 0.010(2) 0.017(2) -0.001(2)
C33 0.042(3) 0.032(3) 0.047(3) 0.008(2) 0.010(2) 0.005(2)
C34 0.049(3) 0.037(3) 0.047(3) 0.015(2) 0.011(3) 0.002(3)
C35 0.066(4) 0.044(3) 0.049(3) 0.019(3) 0.022(3) 0.005(3)
C36 0.064(4) 0.044(3) 0.045(3) 0.018(2) 0.017(3) 0.013(3)
C37 0.061(4) 0.052(3) 0.052(3) 0.020(3) 0.020(3) 0.010(3)
C38 0.066(4) 0.040(3) 0.060(3) 0.017(3) 0.022(3) 0.010(3)
C39 0.066(4) 0.063(4) 0.049(3) 0.023(3) 0.006(3) 0.013(3)
C40 0.071(4) 0.058(4) 0.056(3) 0.020(3) 0.011(3) 0.019(3)

loop_
_atom_type_symbol
_atom_type_description
_atom_type_scat_dispersion_real
_atom_type_scat_dispersion_imag
_atom_type_scat_source
C C 0.0033 0.0016 'International Tables Vol C Tables 4.2.6.8 and 6.1.1.4'
H H 0.0000 0.0000 'International Tables Vol C Tables 4.2.6.8 and 6.1.1.4'

loop_
_geom_angle_atom_site_label_1
_geom_angle_atom_site_label_2
_geom_angle_atom_site_label_3
_geom_angle
_geom_angle_site_symmetry_3
C14 C1 C2 119.4(4) .
C14 C1 C3 121.4(4) 2_755
C2 C1 C3 119.2(4) 2_755
C1 C2 C11 119.6(4) .
C1 C2 C3 120.8(4) .
C11 C2 C3 119.6(4) .
C4 C3 C2 118.9(4) .
C4 C3 C1 121.0(4) 2_755
C2 C3 C1 120.1(4) 2_755
C3 C4 C5 123.1(4) .
C3 C4 H1 118.5 .
C5 C4 H1 118.5 .
C6 C5 C10 119.6(4) .
C6 C5 C4 120.8(5) .
C10 C5 C4 119.6(4) .
C7 C6 C5 122.3(5) .
C7 C6 H2 118.8 .
C5 C6 H2 118.8 .
C6 C7 C8 117.5(4) .
C6 C7 C15 121.3(5) .
C8 C7 C15 121.1(4) .
C9 C8 C7 122.1(5) .
C9 C8 H3 118.9 .
C7 C8 H3 118.9 .
C8 C9 C10 120.2(5) .
C8 C9 H4 119.9 .
C10 C9 H4 119.9 .
C9 C10 C5 118.3(4) .
C9 C10 C11 123.2(4) .
C5 C10 C11 118.5(4) .
C12 C11 C2 118.6(4) .
C12 C11 C10 121.1(4) .
C2 C11 C10 120.3(4) .
C13 C12 C11 121.2(5) .
C13 C12 H5 119.4 .
C11 C12 H5 119.4 .
C12 C13 C14 120.7(5) .
C12 C13 H6 119.6 .
C14 C13 H6 119.6 .
C13 C14 C1 120.5(4) .
C13 C14 H7 119.8 .
C1 C14 H7 119.8 .
C16 C15 C7 115.6(5) .
C16 C15 H8 108.4 .
C7 C15 H8 108.4 .
C16 C15 H9 108.4 .
C7 C15 H9 108.4 .
H8 C15 H9 107.4 .
C17 C16 C15 112.6(5) .
C17 C16 H10 109.1 .
C15 C16 H10 109.1 .
C17 C16 H11 109.1 .
C15 C16 H11 109.1 .
H10 C16 H11 107.8 .
C16 C17 C18 113.9(5) .
C16 C17 H12 108.8 .
C18 C17 H12 108.8 .
C16 C17 H13 108.8 .
C18 C17 H13 108.8 .
H12 C17 H13 107.7 .
C19 C18 C17 114.0(5) .
C19 C18 H14 108.8 .
C17 C18 H14 108.8 .
C19 C18 H15 108.8 .
C17 C18 H15 108.8 .
H14 C18 H15 107.6 .
C18 C19 C20 114.3(5) .
C18 C19 H16 108.7 .
C20 C19 H16 108.7 .
C18 C19 H17 108.7 .
C20 C19 H17 108.7 .
H16 C19 H17 107.6 .
C19 C20 H18 109.5 .
C19 C20 H19 109.5 .
H18 C20 H19 109.5 .
C19 C20 H20 109.5 .
H18 C20 H20 109.5 .
H19 C20 H20 109.5 .
C34 C21 C22 118.5(5) .
C34 C21 C23 121.8(4) 2_665
C22 C21 C23 119.7(4) 2_665
C21 C22 C31 119.7(5) .
C21 C22 C23 120.7(4) .
C31 C22 C23 119.6(4) .
C24 C23 C22 119.1(4) .
C24 C23 C21 121.2(5) 2_665
C22 C23 C21 119.6(4) 2_665
C23 C24 C25 122.8(5) .
C23 C24 H21 118.6 .
C25 C24 H21 118.6 .
C30 C25 C26 120.1(5) .
C30 C25 C24 119.3(4) .
C26 C25 C24 120.6(5) .
C27 C26 C25 121.6(5) .
C27 C26 H22 119.2 .
C25 C26 H22 119.2 .
C26 C27 C28 117.9(4) .
C26 C27 C35 120.4(5) .
C28 C27 C35 121.6(5) .
C29 C28 C27 121.3(5) .
C29 C28 H23 119.4 .
C27 C28 H23 119.4 .
C28 C29 C30 122.1(5) .
C28 C29 H24 119.0 .
C30 C29 H24 119.0 .
C25 C30 C29 117.1(4) .
C25 C30 C31 119.2(5) .
C29 C30 C31 123.7(5) .
C32 C31 C22 118.8(4) .
C32 C31 C30 121.3(5) .
C22 C31 C30 119.9(5) .
C33 C32 C31 121.4(5) .
C33 C32 H25 119.3 .
C31 C32 H25 119.3 .
C32 C33 C34 119.6(5) .
C32 C33 H26 120.2 .
C34 C33 H26 120.2 .
C33 C34 C21 121.9(4) .
C33 C34 H27 119.0 .
C21 C34 H27 119.0 .
C27 C35 C36 111.7(4) .
C27 C35 H28 109.3 .
C36 C35 H28 109.3 .
C27 C35 H29 109.3 .
C36 C35 H29 109.3 .
H28 C35 H29 107.9 .
C37 C36 C35 114.2(4) .
C37 C36 H30 108.7 .
C35 C36 H30 108.7 .
C37 C36 H31 108.7 .
C35 C36 H31 108.7 .
H30 C36 H31 107.6 .
C36 C37 C38 114.2(4) .
C36 C37 H32 108.7 .
C38 C37 H32 108.7 .
C36 C37 H33 108.7 .
C38 C37 H33 108.7 .
H32 C37 H33 107.6 .
C39 C38 C37 114.1(4) .
C39 C38 H34 108.7 .
C37 C38 H34 108.7 .
C39 C38 H35 108.7 .
C37 C38 H35 108.7 .
H34 C38 H35 107.6 .
C38 C39 C40 112.9(4) .
C38 C39 H36 109.0 .
C40 C39 H36 109.0 .
C38 C39 H37 109.0 .
C40 C39 H37 109.0 .
H36 C39 H37 107.8 .
C39 C40 H38 109.5 .
C39 C40 H39 109.5 .
H38 C40 H39 109.5 .
C39 C40 H40 109.5 .
H38 C40 H40 109.5 .
H39 C40 H40 109.5 .

loop_
_geom_bond_atom_site_label_1
_geom_bond_atom_site_label_2
_geom_bond_distance
_geom_bond_site_symmetry_2
C1 C14 1.400(7) .
C1 C2 1.427(6) .
C1 C3 1.484(6) 2_755
C2 C11 1.430(6) .
C2 C3 1.449(6) .
C3 C4 1.380(6) .
C3 C1 1.484(6) 2_755
C4 C5 1.432(6) .
C4 H1 0.9500 .
C5 C6 1.412(6) .
C5 C10 1.415(7) .
C6 C7 1.382(7) .
C6 H2 0.9500 .
C7 C8 1.401(7) .
C7 C15 1.510(6) .
C8 C9 1.395(6) .
C8 H3 0.9500 .
C9 C10 1.414(6) .
C9 H4 0.9500 .
C10 C11 1.465(6) .
C11 C12 1.413(6) .
C12 C13 1.375(6) .
C12 H5 0.9500 .
C13 C14 1.398(7) .
C13 H6 0.9500 .
C14 H7 0.9500 .
C15 C16 1.505(8) .
C15 H8 0.9900 .
C15 H9 0.9900 .
C16 C17 1.469(8) .
C16 H10 0.9900 .
C16 H11 0.9900 .
C17 C18 1.587(8) .
C17 H12 0.9900 .
C17 H13 0.9900 .
C18 C19 1.493(8) .
C18 H14 0.9900 .
C18 H15 0.9900 .
C19 C20 1.558(9) .
C19 H16 0.9900 .
C19 H17 0.9900 .
C20 H18 0.9800 .
C20 H19 0.9800 .
C20 H20 0.9800 .
C21 C34 1.397(7) .
C21 C22 1.418(6) .
C21 C23 1.479(7) 2_665
C22 C31 1.427(7) .
C22 C23 1.446(7) .
C23 C24 1.380(6) .
C23 C21 1.479(7) 2_665
C24 C25 1.435(7) .
C24 H21 0.9500 .
C25 C30 1.407(7) .
C25 C26 1.415(6) .
C26 C27 1.379(7) .
C26 H22 0.9500 .
C27 C28 1.411(7) .
C27 C35 1.522(6) .
C28 C29 1.361(6) .
C28 H23 0.9500 .
C29 C30 1.414(7) .
C29 H24 0.9500 .
C30 C31 1.461(6) .
C31 C32 1.405(7) .
C32 C33 1.375(6) .
C32 H25 0.9500 .
C33 C34 1.388(7) .
C33 H26 0.9500 .
C34 H27 0.9500 .
C35 C36 1.533(7) .
C35 H28 0.9900 .
C35 H29 0.9900 .
C36 C37 1.507(6) .
C36 H30 0.9900 .
C36 H31 0.9900 .
C37 C38 1.534(7) .
C37 H32 0.9900 .
C37 H33 0.9900 .
C38 C39 1.509(6) .
C38 H34 0.9900 .
C38 H35 0.9900 .
C39 C40 1.524(7) .
C39 H36 0.9900 .
C39 H37 0.9900 .
C40 H38 0.9800 .
C40 H39 0.9800 .
C40 H40 0.9800 .

loop_
_geom_torsion_atom_site_label_1
_geom_torsion_atom_site_label_2
_geom_torsion_atom_site_label_3
_geom_torsion_atom_site_label_4
_geom_torsion
_geom_torsion_site_symmetry_1
_geom_torsion_site_symmetry_4
C14 C1 C2 C11 -1.5(7) . .
C3 C1 C2 C11 178.7(4) 2_755 .
C14 C1 C2 C3 -179.6(4) . .
C3 C1 C2 C3 0.6(7) 2_755 .
C1 C2 C3 C4 180.0(5) . .
C11 C2 C3 C4 1.9(7) . .
C1 C2 C3 C1 -0.6(7) . 2_755
C11 C2 C3 C1 -178.7(4) . 2_755
C2 C3 C4 C5 -0.9(7) . .
C1 C3 C4 C5 179.7(4) 2_755 .
C3 C4 C5 C6 178.5(5) . .
C3 C4 C5 C10 -0.9(8) . .
C10 C5 C6 C7 -1.2(8) . .
C4 C5 C6 C7 179.4(5) . .
C5 C6 C7 C8 0.5(8) . .
C5 C6 C7 C15 178.9(5) . .
C6 C7 C8 C9 -0.4(8) . .
C15 C7 C8 C9 -178.8(5) . .
C7 C8 C9 C10 1.0(7) . .
C8 C9 C10 C5 -1.7(7) . .
C8 C9 C10 C11 177.8(5) . .
C6 C5 C10 C9 1.7(7) . .
C4 C5 C10 C9 -178.8(4) . .
C6 C5 C10 C11 -177.8(4) . .
C4 C5 C10 C11 1.7(7) . .
C1 C2 C11 C12 1.4(7) . .
C3 C2 C11 C12 179.5(4) . .
C1 C2 C11 C10 -179.2(4) . .
C3 C2 C11 C10 -1.1(7) . .
C9 C10 C11 C12 -0.7(7) . .
C5 C10 C11 C12 178.7(5) . .
C9 C10 C11 C2 179.8(4) . .
C5 C10 C11 C2 -0.7(7) . .
C2 C11 C12 C13 -0.4(7) . .
C10 C11 C12 C13 -179.9(4) . .
C11 C12 C13 C14 -0.4(7) . .
C12 C13 C14 C1 0.2(7) . .
C2 C1 C14 C13 0.7(7) . .
C3 C1 C14 C13 -179.5(4) 2_755 .
C6 C7 C15 C16 -72.7(7) . .
C8 C7 C15 C16 105.7(6) . .
C7 C15 C16 C17 -68.6(6) . .
C15 C16 C17 C18 -175.4(5) . .
C16 C17 C18 C19 73.8(7) . .
C17 C18 C19 C20 -178.3(5) . .
C34 C21 C22 C31 -2.7(7) . .
C23 C21 C22 C31 178.9(4) 2_665 .
C34 C21 C22 C23 179.8(4) . .
C23 C21 C22 C23 1.4(7) 2_665 .
C21 C22 C23 C24 -178.8(4) . .
C31 C22 C23 C24 3.7(7) . .
C21 C22 C23 C21 -1.4(7) . 2_665
C31 C22 C23 C21 -178.9(4) . 2_665
C22 C23 C24 C25 -2.5(7) . .
C21 C23 C24 C25 -179.9(4) 2_665 .
C23 C24 C25 C30 -0.5(7) . .
C23 C24 C25 C26 177.8(5) . .
C30 C25 C26 C27 -0.8(7) . .
C24 C25 C26 C27 -179.1(4) . .
C25 C26 C27 C28 -1.5(7) . .
C25 C26 C27 C35 173.3(4) . .
C26 C27 C28 C29 1.7(7) . .
C35 C27 C28 C29 -173.0(4) . .
C27 C28 C29 C30 0.4(7) . .
C26 C25 C30 C29 2.8(7) . .
C24 C25 C30 C29 -178.8(4) . .
C26 C25 C30 C31 -176.0(4) . .
C24 C25 C30 C31 2.4(7) . .
C28 C29 C30 C25 -2.6(7) . .
C28 C29 C30 C31 176.1(4) . .
C21 C22 C31 C32 1.9(7) . .
C23 C22 C31 C32 179.5(4) . .
C21 C22 C31 C30 -179.4(4) . .
C23 C22 C31 C30 -1.8(7) . .
C25 C30 C31 C32 177.4(4) . .
C29 C30 C31 C32 -1.3(7) . .
C25 C30 C31 C22 -1.2(7) . .
C29 C30 C31 C22 -179.9(4) . .
C22 C31 C32 C33 -0.8(7) . .
C30 C31 C32 C33 -179.4(4) . .
C31 C32 C33 C34 0.5(7) . .
C32 C33 C34 C21 -1.3(7) . .
C22 C21 C34 C33 2.4(7) . .
C23 C21 C34 C33 -179.3(4) 2_665 .
C26 C27 C35 C36 -91.0(6) . .
C28 C27 C35 C36 83.7(6) . .
C27 C35 C36 C37 174.4(5) . .
C35 C36 C37 C38 -172.9(5) . .
C36 C37 C38 C39 177.7(5) . .
C37 C38 C39 C40 -175.8(5) . .
